data_2233583
loop_
_publ_author_name
'Zhou, Guoquan'
'Chen, Xinzhi'

_publ_section_title
;
 4-(Pyridin-2-yl)-1,3-dithiol-2-one
;
_journal_coeditor_code PK2379
_journal_issue 2
_journal_name_full 'Acta Crystallographica Section E'
_journal_page_first o432
_journal_paper_doi 10.1107/S1600536812001407
_journal_volume 68
_journal_year 2012
_chemical_formula_iupac 'C8 H5 N O S2'
_chemical_formula_moiety 'C8 H5 N O S2'
_chemical_formula_sum 'C8 H5 N O S2'
_chemical_formula_weight 195.27
_chemical_name_systematic
;
4-(Pyridin-2-yl)-1,3-dithiol-2-one
;
_space_group_IT_number 33
_symmetry_cell_setting orthorhombic
_symmetry_space_group_name_Hall 'P 2c -2n'
_symmetry_space_group_name_H-M 'P n a 21'
_atom_sites_solution_hydrogens geom
_atom_sites_solution_primary direct
_atom_sites_solution_secondary difmap
_audit_creation_method SHELXL-97
_cell_angle_alpha 90.00
_cell_angle_beta 90.00
_cell_angle_gamma 90.00
_cell_formula_units_Z 4
_cell_length_a 11.157(2)
_cell_length_b 5.3216(10)
_cell_length_c 13.689(3)
_cell_measurement_reflns_used 2396
_cell_measurement_temperature 223(2)
_cell_measurement_theta_max 27.5
_cell_measurement_theta_min 3.5
_cell_volume 812.8(3)
_computing_cell_refinement 'CrystalClear (Rigaku, 2005)'
_computing_data_collection 'CrystalClear (Rigaku, 2005)'
_computing_data_reduction 'CrystalStructure (Rigaku, 2005)'
_computing_molecular_graphics 'ORTEP-3 for Windows (Farrugia, 1997)'
_computing_publication_material 'SHELXTL (Sheldrick, 2008)'
_computing_structure_refinement 'SHELXL97 (Sheldrick, 2008)'
_computing_structure_solution 'SHELXS97 (Sheldrick, 2008)'
_diffrn_ambient_temperature 223(2)
_diffrn_detector_area_resol_mean 14.63
_diffrn_measured_fraction_theta_full 0.992
_diffrn_measured_fraction_theta_max 0.992
_diffrn_measurement_device_type 'Rigaku Saturn CCD'
_diffrn_measurement_method '\w scans'
_diffrn_radiation_monochromator graphite
_diffrn_radiation_source 'fine-focus sealed tube'
_diffrn_radiation_type MoK\a
_diffrn_radiation_wavelength 0.71075
_diffrn_reflns_av_R_equivalents 0.0272
_diffrn_reflns_av_sigmaI/netI 0.0328
_diffrn_reflns_limit_h_max 13
_diffrn_reflns_limit_h_min -10
_diffrn_reflns_limit_k_max 5
_diffrn_reflns_limit_k_min -6
_diffrn_reflns_limit_l_max 16
_diffrn_reflns_limit_l_min -15
_diffrn_reflns_number 2825
_diffrn_reflns_theta_full 25.46
_diffrn_reflns_theta_max 25.46
_diffrn_reflns_theta_min 3.94
_diffrn_standards_number 0
_exptl_absorpt_coefficient_mu 0.596
_exptl_absorpt_correction_T_max 0.887
_exptl_absorpt_correction_T_min 0.564
_exptl_absorpt_correction_type multi-scan
_exptl_absorpt_process_details '(REQAB; Jacobson, 1998)'
_exptl_crystal_colour colorless
_exptl_crystal_density_diffrn 1.596
_exptl_crystal_density_method 'not measured'
_exptl_crystal_description block
_exptl_crystal_F_000 400
_exptl_crystal_size_max 0.60
_exptl_crystal_size_mid 0.25
_exptl_crystal_size_min 0.20
_refine_diff_density_max 0.178
_refine_diff_density_min -0.234
_refine_ls_abs_structure_details 'Flack (1983), <b>430 Friedel pairs</b>'
_refine_ls_abs_structure_Flack -0.09(11)
_refine_ls_extinction_method none
_refine_ls_goodness_of_fit_ref 1.100
_refine_ls_hydrogen_treatment constr
_refine_ls_matrix_type full
_refine_ls_number_parameters 110
_refine_ls_number_reflns 1215
_refine_ls_number_restraints 1
_refine_ls_restrained_S_all 1.100
_refine_ls_R_factor_all 0.0339
_refine_ls_R_factor_gt 0.0315
_refine_ls_shift/su_max 0.001
_refine_ls_shift/su_mean 0.000
_refine_ls_structure_factor_coef Fsqd
_refine_ls_weighting_details 'calc w=1/[\s^2^(Fo^2^)+(0.0458P)^2^+0.0545P] where P=(Fo^2^+2Fc^2^)/3'
_refine_ls_weighting_scheme calc
_refine_ls_wR_factor_gt 0.0792
_refine_ls_wR_factor_ref 0.0807
_reflns_number_gt 1144
_reflns_number_total 1215
_reflns_threshold_expression I>2\s(I)
_cod_data_source_file pk2379.cif
_cod_data_source_block I
_cod_database_code 2233583
_cod_database_fobs_code 2233583

loop_
_symmetry_equiv_pos_as_xyz
'x, y, z'
'-x+1/2, y+1/2, z+1/2'
'x+1/2, -y+1/2, z'
'-x, -y, z+1/2'

loop_
_atom_site_type_symbol
_atom_site_label
_atom_site_fract_x
_atom_site_fract_y
_atom_site_fract_z
_atom_site_U_iso_or_equiv
_atom_site_adp_type
_atom_site_calc_flag
_atom_site_refinement_flags
_atom_site_occupancy
_atom_site_symmetry_multiplicity
S S1 0.29937(7) 1.06740(15) 0.65200(6) 0.0415(2) Uani d . 1 1
S S2 0.53107(7) 1.18329(17) 0.55954(7) 0.0439(2) Uani d . 1 1
O O1 0.3307(3) 1.4374(5) 0.52711(19) 0.0562(7) Uani d . 1 1
N N1 0.2818(2) 0.6783(5) 0.7860(2) 0.0407(7) Uani d . 1 1
C C3 0.4232(3) 0.8896(6) 0.6876(2) 0.0329(7) Uani d . 1 1
C C4 0.3981(3) 0.6970(6) 0.7623(2) 0.0328(7) Uani d . 1 1
C C8 0.2525(4) 0.5068(7) 0.8529(3) 0.0482(9) Uani d . 1 1
H H8 0.1713 0.4931 0.8704 0.058 Uiso calc R 1 1
C C7 0.3323(4) 0.3487(7) 0.8980(3) 0.0474(9) Uani d . 1 1
H H7 0.3068 0.2274 0.9434 0.057 Uiso calc R 1 1
C C6 0.4513(4) 0.3754(7) 0.8740(3) 0.0443(8) Uani d . 1 1
H H6 0.5091 0.2738 0.9047 0.053 Uiso calc R 1 1
C C5 0.4867(3) 0.5504(6) 0.8052(3) 0.0380(8) Uani d . 1 1
H H5 0.5678 0.5695 0.7880 0.046 Uiso calc R 1 1
C C2 0.5273(3) 0.9427(6) 0.6451(2) 0.0349(7) Uani d . 1 1
H H2 0.5970 0.8523 0.6609 0.042 Uiso calc R 1 1
C C1 0.3772(3) 1.2650(6) 0.5707(2) 0.0414(8) Uani d . 1 1

loop_
_atom_site_aniso_label
_atom_site_aniso_U_11
_atom_site_aniso_U_22
_atom_site_aniso_U_33
_atom_site_aniso_U_12
_atom_site_aniso_U_13
_atom_site_aniso_U_23
S1 0.0314(4) 0.0446(5) 0.0484(5) 0.0045(3) -0.0023(4) 0.0054(5)
S2 0.0388(5) 0.0469(5) 0.0459(4) -0.0031(4) -0.0006(4) 0.0105(4)
O1 0.0569(16) 0.0481(15) 0.0636(18) 0.0060(12) -0.0125(14) 0.0169(13)
N1 0.0335(15) 0.0428(17) 0.0456(16) -0.0022(13) 0.0034(13) 0.0024(15)
C3 0.0306(17) 0.0326(16) 0.0354(16) -0.0010(14) -0.0022(13) -0.0021(14)
C4 0.0295(16) 0.0326(17) 0.0362(16) 0.0008(14) -0.0022(14) -0.0008(14)
C8 0.0369(18) 0.057(2) 0.051(2) -0.0075(19) 0.0089(17) -0.001(2)
C7 0.057(2) 0.0413(19) 0.044(2) -0.0030(19) 0.0045(17) 0.0009(17)
C6 0.051(2) 0.0404(18) 0.0418(18) 0.0073(17) -0.0046(16) 0.0032(17)
C5 0.0345(18) 0.041(2) 0.0383(18) -0.0006(17) 0.0015(14) -0.0001(16)
C2 0.0292(15) 0.0358(16) 0.0397(18) 0.0020(13) -0.0029(17) 0.0013(15)
C1 0.0367(17) 0.0442(18) 0.0433(18) -0.0036(15) -0.0062(17) -0.0061(18)

loop_
_atom_type_symbol
_atom_type_description
_atom_type_scat_dispersion_real
_atom_type_scat_dispersion_imag
_atom_type_scat_source
C C 0.0033 0.0016 'International Tables Vol C Tables 4.2.6.8 and 6.1.1.4'
H H 0.0000 0.0000 'International Tables Vol C Tables 4.2.6.8 and 6.1.1.4'
N N 0.0061 0.0033 'International Tables Vol C Tables 4.2.6.8 and 6.1.1.4'
O O 0.0106 0.0060 'International Tables Vol C Tables 4.2.6.8 and 6.1.1.4'
S S 0.1246 0.1234 'International Tables Vol C Tables 4.2.6.8 and 6.1.1.4'

loop_
_geom_angle_atom_site_label_1
_geom_angle_atom_site_label_2
_geom_angle_atom_site_label_3
_geom_angle
C3 S1 C1 96.32(17)
C2 S2 C1 95.66(16)
C8 N1 C4 117.0(3)
C2 C3 C4 128.1(3)
C2 C3 S1 117.0(2)
C4 C3 S1 114.8(2)
N1 C4 C5 123.0(3)
N1 C4 C3 113.8(3)
C5 C4 C3 123.2(3)
N1 C8 C7 124.7(4)
N1 C8 H8 117.6
C7 C8 H8 117.6
C8 C7 C6 117.1(4)
C8 C7 H7 121.4
C6 C7 H7 121.4
C7 C6 C5 120.5(4)
C7 C6 H6 119.7
C5 C6 H6 119.7
C6 C5 C4 117.6(3)
C6 C5 H5 121.2
C4 C5 H5 121.2
C3 C2 S2 118.3(2)
C3 C2 H2 120.9
S2 C2 H2 120.9
O1 C1 S1 123.6(3)
O1 C1 S2 123.8(3)
S1 C1 S2 112.63(19)

loop_
_geom_bond_atom_site_label_1
_geom_bond_atom_site_label_2
_geom_bond_distance
S1 C3 1.744(3)
S1 C1 1.760(4)
S2 C2 1.736(3)
S2 C1 1.778(4)
O1 C1 1.211(4)
N1 C8 1.334(5)
N1 C4 1.342(4)
C3 C2 1.329(5)
C3 C4 1.474(4)
C4 C5 1.390(5)
C8 C7 1.372(5)
C8 H8 0.9400
C7 C6 1.375(6)
C7 H7 0.9400
C6 C5 1.382(5)
C6 H6 0.9400
C5 H5 0.9400
C2 H2 0.9400

loop_
_geom_hbond_atom_site_label_D
_geom_hbond_atom_site_label_H
_geom_hbond_atom_site_label_A
_geom_hbond_site_symmetry_A
_geom_hbond_distance_DH
_geom_hbond_distance_HA
_geom_hbond_distance_DA
_geom_hbond_angle_DHA
_geom_hbond_publ_flag
C7 H7 O1 2_535 0.94 2.4585 3.3486 157.99 y

loop_
_geom_torsion_atom_site_label_1
_geom_torsion_atom_site_label_2
_geom_torsion_atom_site_label_3
_geom_torsion_atom_site_label_4
_geom_torsion
C1 S1 C3 C2 -2.3(3)
C1 S1 C3 C4 177.7(2)
C8 N1 C4 C5 -1.1(5)
C8 N1 C4 C3 179.7(3)
C2 C3 C4 N1 -175.8(3)
S1 C3 C4 N1 4.3(4)
C2 C3 C4 C5 5.1(5)
S1 C3 C4 C5 -174.9(3)
C4 N1 C8 C7 -0.4(5)
N1 C8 C7 C6 1.9(6)
C8 C7 C6 C5 -1.7(6)
C7 C6 C5 C4 0.3(6)
N1 C4 C5 C6 1.2(5)
C3 C4 C5 C6 -179.7(3)
C4 C3 C2 S2 -179.5(2)
S1 C3 C2 S2 0.5(4)
C1 S2 C2 C3 1.5(3)
C3 S1 C1 O1 -177.0(3)
C3 S1 C1 S2 3.1(2)
C2 S2 C1 O1 177.2(3)
C2 S2 C1 S1 -2.9(2)

loop_
_cod_related_entry_id
_cod_related_entry_database
_cod_related_entry_code
1 ChemSpider 26944665
